data_7706713
loop_
_publ_author_name
'Tagne Kuate, Alain C.'
'Lalancette, Roger A.'
'Bockfeld, Dirk'
'Tamm, Matthias'
'J\"akle, Frieder'

_publ_section_title
;
 Palladium(0) complexes of diferrocenylmercury diphosphines: synthesis,
 X-ray structure analyses, catalytic isomerization, and C-Cl bond
 activation.
;
_journal_issue 13
_journal_name_full 'Dalton transactions (Cambridge, England : 2003)'
_journal_page_first 4512
_journal_page_last 4518
_journal_paper_doi 10.1039/d1dt00641j
_journal_volume 50
_journal_year 2021
_chemical_formula_moiety 'C122 H94 Fe4 Hg2 O2 P4 Pd2'
_chemical_formula_sum 'C122 H94 Fe4 Hg2 O2 P4 Pd2'
_chemical_formula_weight 2553.23
_space_group_crystal_system triclinic
_space_group_IT_number 2
_space_group_name_Hall '-P 1'
_space_group_name_H-M_alt 'P -1'
_atom_sites_solution_hydrogens mixed
_atom_sites_solution_primary direct
_atom_sites_solution_secondary difmap
_audit_creation_method SHELXL-2017/1
_audit_update_record
;
2021-01-04 deposited with the CCDC.	2021-03-01 downloaded from the CCDC.
;
_cell_angle_alpha 82.830(3)
_cell_angle_beta 85.254(3)
_cell_angle_gamma 71.562(3)
_cell_formula_units_Z 1
_cell_length_a 10.2020(11)
_cell_length_b 12.6346(13)
_cell_length_c 19.684(2)
_cell_measurement_reflns_used 5215
_cell_measurement_temperature 100(2)
_cell_measurement_theta_max 67.20
_cell_measurement_theta_min 2.27
_cell_volume 2385.6(4)
_computing_cell_refinement 'APEX 2'
_computing_data_collection 'APEX 2 (Bruker, 2006)'
_computing_data_reduction 'SAINT (Bruker, 2005)'
_computing_molecular_graphics SHELXTL
_computing_publication_material SHELXTL
_computing_structure_refinement 'SHELXL-2016/6 (Sheldrick, 2016)'
_computing_structure_solution 'SHELXL-2016/6 (Sheldrick, 2016)'
_diffrn_ambient_temperature 100(2)
_diffrn_measured_fraction_theta_full Acta50
_diffrn_measured_fraction_theta_max 0.873
_diffrn_measurement_device_type 'Bruker SMART CCD Apex-II area-detector'
_diffrn_measurement_method '\f and \w'
_diffrn_radiation_monochromator graphite
_diffrn_radiation_source 'fine-focus sealed tube'
_diffrn_radiation_type CuK\a
_diffrn_radiation_wavelength 1.54178
_diffrn_reflns_av_R_equivalents 0.0804
_diffrn_reflns_av_unetI/netI 0.1415
_diffrn_reflns_Laue_measured_fraction_full 0.891
_diffrn_reflns_Laue_measured_fraction_max 0.873
_diffrn_reflns_limit_h_max 12
_diffrn_reflns_limit_h_min -12
_diffrn_reflns_limit_k_max 15
_diffrn_reflns_limit_k_min -11
_diffrn_reflns_limit_l_max 23
_diffrn_reflns_limit_l_min -22
_diffrn_reflns_number 18344
_diffrn_reflns_point_group_measured_fraction_full 0.891
_diffrn_reflns_point_group_measured_fraction_max 0.873
_diffrn_reflns_theta_full Acta50
_diffrn_reflns_theta_max 68.718
_diffrn_reflns_theta_min 2.264
_exptl_absorpt_coefficient_mu 14.384
_exptl_absorpt_correction_T_max 0.675
_exptl_absorpt_correction_T_min 0.172
_exptl_absorpt_correction_type numerical
_exptl_absorpt_process_details
;
 SADABS 2016/2: Krause, L., Herbst-Irmer, R., Sheldrick G.M. & Stalke D.,
 J. Appl. Cryst. 48 (2015) 3-10
;
_exptl_crystal_colour red
_exptl_crystal_density_diffrn 1.777
_exptl_crystal_description parallelepiped
_exptl_crystal_F_000 1258
_exptl_crystal_recrystallization_method 'Re-crystallisation from solvent: benzene/decane'
_exptl_crystal_size_max 0.177
_exptl_crystal_size_mid 0.106
_exptl_crystal_size_min 0.067
_refine_diff_density_max 2.275
_refine_diff_density_min -3.251
_refine_diff_density_rms 0.196
_refine_ls_extinction_coef 0.00096(8)
_refine_ls_extinction_expression Fc^*^=kFc[1+0.001xFc^2^\l^3^/sin(2\q)]^-1/4^
_refine_ls_extinction_method 'SHELXL-2017/1 (Sheldrick 2017)'
_refine_ls_goodness_of_fit_ref 0.993
_refine_ls_hydrogen_treatment constr
_refine_ls_matrix_type full
_refine_ls_number_parameters 650
_refine_ls_number_reflns 7717
_refine_ls_number_restraints 54
_refine_ls_restrained_S_all 0.992
_refine_ls_R_factor_all 0.1167
_refine_ls_R_factor_gt 0.0651
_refine_ls_shift/su_max 0.002
_refine_ls_shift/su_mean 0.000
_refine_ls_structure_factor_coef Fsqd
_refine_ls_weighting_details 'w=1/[\s^2^(Fo^2^)+(0.0840P)^2^] where P=(Fo^2^+2Fc^2^)/3'
_refine_ls_weighting_scheme calc
_refine_ls_wR_factor_gt 0.1507
_refine_ls_wR_factor_ref 0.1730
_reflns_Friedel_coverage 0.000
_reflns_number_gt 4815
_reflns_number_total 7717
_reflns_threshold_expression 'I > 2\s(I)'
_cod_data_source_file d1dt00641j2.cif
_cod_data_source_block 100517ALC_AT120_B_100K_0m_a
_cod_depositor_comments 'Adding full bibliography for 7706713--7706715.cif.'
_cod_original_cell_volume 2385.7(4)
_cod_database_code 7706713
_shelx_shelxl_version_number 2017/1
_shelx_space_group_comment
;
The symmetry employed for this shelxl refinement is uniquely defined
by the following loop, which should always be used as a source of
symmetry information in preference to the above space-group names.
They are only intended as comments.
;

loop_
_space_group_symop_operation_xyz
'x, y, z'
'-x, -y, -z'

loop_
_atom_site_label
_atom_site_type_symbol
_atom_site_fract_x
_atom_site_fract_y
_atom_site_fract_z
_atom_site_U_iso_or_equiv
_atom_site_adp_type
_atom_site_occupancy
_atom_site_site_symmetry_order
_atom_site_calc_flag
_atom_site_refinement_flags_posn
_atom_site_refinement_flags_adp
_atom_site_refinement_flags_occupancy
_atom_site_disorder_assembly
_atom_site_disorder_group
Hg1 Hg 0.27714(5) 0.39302(4) 0.63330(3) 0.0375(2) Uani 1 1 d . . . . .
Pd1 Pd 0.11232(8) 0.41188(8) 0.76949(5) 0.0371(3) Uani 1 1 d . . . . .
Fe2 Fe 0.33321(17) 0.66579(16) 0.59893(9) 0.0361(5) Uani 1 1 d . . . . .
Fe1 Fe 0.56500(18) 0.15219(16) 0.69043(10) 0.0388(5) Uani 1 1 d . . . . .
P1 P 0.2686(3) 0.2374(3) 0.80274(16) 0.0380(8) Uani 1 1 d . . . . .
P2 P 0.1588(3) 0.5838(3) 0.75086(15) 0.0347(8) Uani 1 1 d . . . . .
C51 C -0.0785(12) 0.3651(11) 0.7885(6) 0.040(3) Uani 1 1 d . U . . .
H51A H -0.0822 0.3025 0.7649 0.060 Uiso 1 1 d . U . . .
C23 C 0.2063(11) 0.5630(11) 0.6081(6) 0.041(3) Uani 1 1 d . . . . .
C3 C 0.4457(11) 0.0537(10) 0.7290(6) 0.039(3) Uani 1 1 d . . . . .
H3 H 0.4656 -0.0046 0.7693 0.047 Uiso 1 1 calc R U . . .
C28 C 0.5362(11) 0.5720(11) 0.5796(7) 0.047(3) Uani 1 1 d . . . . .
H28 H 0.5681 0.4915 0.5702 0.056 Uiso 1 1 calc R U . . .
C45 C -0.1144(11) 0.3611(11) 0.8621(7) 0.043(3) Uani 1 1 d . . . . .
C29 C 0.5201(11) 0.6106(12) 0.6458(6) 0.047(4) Uani 1 1 d . . . . .
H29 H 0.5397 0.5621 0.6903 0.057 Uiso 1 1 calc R U . . .
C24 C 0.1720(11) 0.6384(11) 0.6611(6) 0.041(3) Uani 1 1 d . . . . .
C7 C 0.6635(11) 0.2271(11) 0.7487(6) 0.040(3) Uani 1 1 d . . . . .
H7 H 0.6241 0.2665 0.7903 0.048 Uiso 1 1 calc R U . . .
C59 C 0.2385(13) 0.0559(12) 0.4782(7) 0.049(3) Uani 1 1 d . . . . .
H59 H 0.2852 -0.0093 0.4560 0.059 Uiso 1 1 calc R U . . .
C30 C 0.4700(12) 0.7284(12) 0.6379(6) 0.045(3) Uani 1 1 d . . . . .
H30 H 0.4493 0.7783 0.6755 0.054 Uiso 1 1 calc R U . . .
C33 C 0.0085(11) 0.6882(9) 0.7860(6) 0.033(3) Uani 1 1 d . . . . .
C16 C 0.1312(11) 0.0804(10) 0.7916(7) 0.042(3) Uani 1 1 d . . . . .
H16 H 0.1345 0.1040 0.7439 0.050 Uiso 1 1 calc R U . . .
C17 C 0.3825(11) 0.2200(10) 0.8727(6) 0.034(3) Uani 1 1 d . . . . .
C1 C 0.3626(11) 0.2228(10) 0.6612(6) 0.040(3) Uani 1 1 d . . . . .
C52 C -0.1076(10) 0.4669(12) 0.7464(7) 0.045(3) Uani 1 1 d . . . . .
H52A H -0.1706 0.5365 0.7659 0.068 Uiso 1 1 d . U . . .
C41 C 0.5203(12) 0.5297(11) 0.8430(7) 0.047(3) Uani 1 1 d . . . . .
H41 H 0.5939 0.4656 0.8584 0.057 Uiso 1 1 calc R U . . .
C2 C 0.3691(10) 0.1713(11) 0.7303(6) 0.038(3) Uani 1 1 d . . . . .
C58 C 0.2331(11) 0.1607(12) 0.4457(6) 0.049(4) Uani 1 1 d . . . . .
H58 H 0.2767 0.1669 0.4015 0.059 Uiso 1 1 calc R U . . .
C50 C -0.1185(12) 0.4478(12) 0.8997(7) 0.050(4) Uani 1 1 d . . . . .
H50 H -0.0890 0.5085 0.8782 0.060 Uiso 1 1 calc R U . . .
C27 C 0.1884(11) 0.6333(11) 0.5450(6) 0.040(3) Uani 1 1 d . . . . .
H27 H 0.2045 0.6068 0.4983 0.048 Uiso 1 1 calc R U . . .
C25 C 0.1359(11) 0.7535(11) 0.6303(6) 0.038(3) Uani 1 1 d . . . . .
H25 H 0.1063 0.8230 0.6544 0.046 Uiso 1 1 calc R U . . .
C34 C -0.0085(13) 0.6916(11) 0.8567(7) 0.052(4) Uani 1 1 d . . . . .
H34 H 0.0639 0.6469 0.8851 0.062 Uiso 1 1 calc R U . . .
C5 C 0.4355(11) 0.1409(11) 0.6185(6) 0.042(3) Uani 1 1 d . . . . .
H5 H 0.4504 0.1540 0.5677 0.050 Uiso 1 1 calc R U . . .
C32 C 0.4967(11) 0.6651(11) 0.5294(7) 0.040(3) Uani 1 1 d . . . . .
H32 H 0.4978 0.6630 0.4787 0.048 Uiso 1 1 calc R U . . .
C40 C 0.4075(12) 0.5160(11) 0.8160(6) 0.048(3) Uani 1 1 d . . . . .
H40 H 0.4033 0.4424 0.8141 0.057 Uiso 1 1 calc R U . . .
C11 C 0.1897(11) 0.1282(10) 0.8365(7) 0.040(3) Uani 1 1 d . . . . .
C57 C 0.1624(12) 0.2604(12) 0.4781(7) 0.045(3) Uani 1 1 d . . . . .
C4 C 0.4859(12) 0.0363(12) 0.6589(6) 0.048(4) Uani 1 1 d . . . . .
H4 H 0.5409 -0.0365 0.6415 0.058 Uiso 1 1 calc R U . . .
C6 C 0.6552(11) 0.2750(11) 0.6797(7) 0.047(3) Uani 1 1 d . . . . .
H6 H 0.6078 0.3557 0.6643 0.056 Uiso 1 1 calc R U . . .
C10 C 0.7252(12) 0.1936(12) 0.6364(7) 0.048(4) Uani 1 1 d . . . . .
H10 H 0.7376 0.2054 0.5854 0.058 Uiso 1 1 calc R U . . .
C8 C 0.7343(12) 0.1119(13) 0.7469(7) 0.053(4) Uani 1 1 d . . . . .
H8 H 0.7542 0.0549 0.7879 0.063 Uiso 1 1 calc R U . . .
C44 C 0.3055(12) 0.7146(10) 0.7997(6) 0.041(3) Uani 1 1 d . . . . .
H44 H 0.2304 0.7787 0.7860 0.049 Uiso 1 1 calc R U . . .
C9 C 0.7759(12) 0.0903(12) 0.6789(7) 0.055(4) Uani 1 1 d . . . . .
H9 H 0.8302 0.0160 0.6631 0.066 Uiso 1 1 calc R U . . .
C26 C 0.1462(10) 0.7465(11) 0.5589(6) 0.039(3) Uani 1 1 d . . . . .
H26 H 0.1273 0.8125 0.5232 0.047 Uiso 1 1 calc R U . . .
C42 C 0.5276(12) 0.6334(13) 0.8480(6) 0.051(4) Uani 1 1 d . . . . .
H42 H 0.6071 0.6425 0.8655 0.062 Uiso 1 1 calc R U . . .
C60 C 0.1756(13) 0.0454(13) 0.5432(7) 0.052(4) Uani 1 1 d . . . . .
H60 H 0.1810 -0.0266 0.5659 0.063 Uiso 1 1 calc R U . . .
C31 C 0.4556(12) 0.7645(12) 0.5658(7) 0.049(4) Uani 1 1 d . . . . .
H31 H 0.4231 0.8439 0.5446 0.058 Uiso 1 1 calc R U . . .
C62 C 0.0992(11) 0.2477(12) 0.5444(6) 0.044(3) Uani 1 1 d . . . . .
C39 C 0.3007(11) 0.6066(11) 0.7916(6) 0.039(3) Uani 1 1 d . . . . .
C61 C 0.1057(12) 0.1407(12) 0.5743(6) 0.046(3) Uani 1 1 d . . . . .
H61 H 0.0602 0.1329 0.6179 0.055 Uiso 1 1 calc R U . . .
C18 C 0.4910(12) 0.1231(11) 0.8862(8) 0.053(4) Uani 1 1 d . . . . .
H18 H 0.5181 0.0679 0.8548 0.064 Uiso 1 1 calc R U . . .
C13 C 0.1165(12) 0.0118(11) 0.9279(7) 0.051(4) Uani 1 1 d . . . . .
H13 H 0.1101 -0.0104 0.9756 0.061 Uiso 1 1 calc R U . . .
C19 C 0.5625(13) 0.1072(12) 0.9484(7) 0.057(4) Uani 1 1 d . . . . .
H19 H 0.6390 0.0418 0.9575 0.069 Uiso 1 1 calc R U . . .
C35 C -0.1287(15) 0.7590(12) 0.8864(7) 0.059(4) Uani 1 1 d . . . . .
H35 H -0.1347 0.7663 0.9341 0.070 Uiso 1 1 calc R U . . .
C15 C 0.0687(12) -0.0003(11) 0.8149(8) 0.051(4) Uani 1 1 d . . . . .
H15 H 0.0292 -0.0316 0.7836 0.062 Uiso 1 1 calc R U . . .
C43 C 0.4162(13) 0.7279(12) 0.8271(6) 0.050(4) Uani 1 1 d . . . . .
H43 H 0.4187 0.8011 0.8321 0.060 Uiso 1 1 calc R U . . .
C21 C 0.4138(13) 0.2816(12) 0.9805(7) 0.056(4) Uani 1 1 d . . . . .
H21 H 0.3859 0.3369 1.0118 0.067 Uiso 1 1 calc R U . . .
C38 C -0.1031(13) 0.7492(13) 0.7480(7) 0.071(5) Uani 1 1 d . . . . .
H38 H -0.0965 0.7468 0.6998 0.085 Uiso 1 1 calc R U . . .
C22 C 0.3448(14) 0.2986(12) 0.9199(6) 0.050(4) Uani 1 1 d . . . . .
H22 H 0.2703 0.3655 0.9107 0.060 Uiso 1 1 calc R U . . .
C47 C -0.1951(18) 0.2726(16) 0.9646(10) 0.086(6) Uani 1 1 d . U . . .
H47 H -0.2198 0.2105 0.9877 0.103 Uiso 1 1 calc R U . . .
C46 C -0.1502(11) 0.2693(12) 0.8957(8) 0.060(4) Uani 1 1 d . . . . .
H46 H -0.1442 0.2065 0.8724 0.071 Uiso 1 1 calc R U . . .
C49 C -0.1642(13) 0.4486(14) 0.9675(7) 0.062(4) Uani 1 1 d . . . . .
H49 H -0.1680 0.5094 0.9923 0.074 Uiso 1 1 calc R U . . .
C12 C 0.1795(12) 0.0916(11) 0.9057(7) 0.049(3) Uani 1 1 d . . . . .
H12 H 0.2169 0.1224 0.9382 0.059 Uiso 1 1 calc R U . . .
C14 C 0.0639(13) -0.0357(12) 0.8850(9) 0.060(4) Uani 1 1 d . . . . .
H14 H 0.0237 -0.0928 0.9017 0.072 Uiso 1 1 calc R U . . .
C20 C 0.5212(14) 0.1859(13) 0.9953(7) 0.059(4) Uani 1 1 d . . . . .
H20 H 0.5668 0.1737 1.0371 0.071 Uiso 1 1 calc R U . . .
C48 C -0.2048(13) 0.3579(16) 0.9989(8) 0.075(6) Uani 1 1 d . . . . .
H48 H -0.2395 0.3578 1.0452 0.090 Uiso 1 1 calc R U . . .
C36 C -0.2403(14) 0.8158(11) 0.8463(8) 0.061(4) Uani 1 1 d . . . . .
H36 H -0.3266 0.8556 0.8668 0.073 Uiso 1 1 calc R U . . .
O1' O -0.1428(19) 0.5497(19) 0.6374(9) 0.036(5) Uani 0.5 1 d . U P . .
C56 C -0.141(2) 0.631(2) 0.5618(13) 0.040(6) Uani 0.5 1 d . U P . .
C55 C -0.161(3) 0.609(2) 0.6325(13) 0.039(7) Uani 0.5 1 d . U P . .
C54' C -0.093(3) 0.455(3) 0.6774(14) 0.029(8) Uani 0.5 1 d . U P . .
C55' C -0.024(3) 0.342(3) 0.6467(14) 0.046(8) Uani 0.5 1 d . U P . .
C54 C -0.119(3) 0.495(3) 0.6640(16) 0.025(7) Uani 0.5 1 d . U P . .
C37 C -0.2246(16) 0.8138(14) 0.7780(9) 0.094(7) Uani 1 1 d . . . . .
H37 H -0.2981 0.8574 0.7499 0.112 Uiso 1 1 calc R U . . .
C56' C 0.025(2) 0.3467(18) 0.5789(10) 0.026(5) Uani 0.5 1 d . U P . .
O1 O -0.090(2) 0.4086(17) 0.6345(9) 0.053(5) Uani 0.5 1 d . . P . .

loop_
_atom_site_aniso_label
_atom_site_aniso_U_11
_atom_site_aniso_U_22
_atom_site_aniso_U_33
_atom_site_aniso_U_23
_atom_site_aniso_U_13
_atom_site_aniso_U_12
Hg1 0.0254(3) 0.0487(4) 0.0436(3) -0.0128(2) 0.0064(2) -0.0178(2)
Pd1 0.0216(5) 0.0479(7) 0.0478(6) -0.0153(4) 0.0071(4) -0.0174(4)
Fe2 0.0193(9) 0.0500(13) 0.0438(12) -0.0073(9) 0.0025(8) -0.0176(9)
Fe1 0.0236(10) 0.0487(13) 0.0475(12) -0.0082(9) 0.0056(8) -0.0166(9)
P1 0.0233(16) 0.050(2) 0.0458(19) -0.0134(16) 0.0059(13) -0.0178(15)
P2 0.0215(15) 0.044(2) 0.0420(18) -0.0099(15) 0.0035(13) -0.0145(14)
C51 0.031(4) 0.048(5) 0.048(5) -0.013(4) -0.003(4) -0.019(4)
C23 0.026(6) 0.066(10) 0.038(7) -0.006(7) -0.004(5) -0.024(6)
C3 0.022(6) 0.053(9) 0.048(8) -0.010(6) -0.001(5) -0.019(6)
C28 0.021(7) 0.050(9) 0.069(10) -0.013(7) 0.016(6) -0.012(6)
C45 0.017(6) 0.041(9) 0.070(10) -0.002(7) -0.002(6) -0.006(6)
C29 0.010(6) 0.076(11) 0.050(8) 0.006(7) -0.003(5) -0.011(7)
C24 0.026(6) 0.067(10) 0.035(7) -0.013(6) -0.002(5) -0.021(7)
C7 0.030(7) 0.056(9) 0.040(7) -0.011(6) -0.007(5) -0.019(7)
C59 0.042(8) 0.050(9) 0.056(9) -0.009(7) 0.002(7) -0.016(7)
C30 0.036(7) 0.068(10) 0.046(8) -0.016(7) 0.011(6) -0.036(7)
C33 0.029(6) 0.036(8) 0.038(7) -0.008(5) 0.005(5) -0.017(6)
C16 0.030(7) 0.039(8) 0.060(9) -0.012(6) -0.001(6) -0.012(6)
C17 0.027(6) 0.043(8) 0.035(7) -0.010(6) 0.008(5) -0.016(6)
C1 0.031(7) 0.051(9) 0.039(7) -0.025(6) -0.001(5) -0.009(6)
C52 0.010(6) 0.079(11) 0.056(9) -0.022(7) 0.001(5) -0.022(6)
C41 0.032(7) 0.046(9) 0.062(9) 0.001(7) 0.003(6) -0.015(7)
C2 0.010(5) 0.058(9) 0.049(8) -0.017(6) 0.005(5) -0.009(6)
C58 0.019(6) 0.073(11) 0.046(8) 0.006(7) -0.009(5) -0.005(7)
C50 0.027(7) 0.070(11) 0.056(9) -0.011(8) 0.003(6) -0.020(7)
C27 0.027(6) 0.057(9) 0.043(8) -0.024(7) 0.008(5) -0.019(6)
C25 0.030(7) 0.052(9) 0.034(7) -0.009(6) 0.002(5) -0.012(6)
C34 0.045(8) 0.073(11) 0.054(9) -0.025(7) 0.019(7) -0.041(8)
C5 0.030(7) 0.051(9) 0.047(8) -0.017(6) 0.008(6) -0.014(6)
C32 0.015(6) 0.066(10) 0.047(8) -0.010(7) 0.006(5) -0.024(6)
C40 0.036(8) 0.056(10) 0.060(9) -0.008(7) 0.001(6) -0.027(7)
C11 0.016(6) 0.042(8) 0.059(9) -0.005(7) 0.005(6) -0.006(6)
C57 0.025(7) 0.066(10) 0.053(8) -0.009(7) 0.000(6) -0.025(7)
C4 0.033(7) 0.063(10) 0.048(8) -0.021(7) 0.012(6) -0.011(7)
C6 0.022(6) 0.054(9) 0.068(10) 0.003(7) 0.001(6) -0.020(6)
C10 0.031(7) 0.069(11) 0.048(8) -0.009(7) 0.011(6) -0.023(7)
C8 0.030(7) 0.076(11) 0.058(9) -0.006(8) -0.005(6) -0.025(7)
C44 0.042(7) 0.038(8) 0.049(8) -0.014(6) 0.006(6) -0.023(6)
C9 0.020(7) 0.069(11) 0.075(10) -0.011(8) 0.009(6) -0.014(7)
C26 0.020(6) 0.059(9) 0.048(8) -0.010(7) -0.001(5) -0.022(6)
C42 0.027(7) 0.093(12) 0.046(8) -0.006(8) -0.005(6) -0.035(8)
C60 0.041(8) 0.086(12) 0.041(8) -0.007(8) -0.014(6) -0.032(8)
C31 0.029(7) 0.060(10) 0.062(9) 0.006(7) 0.008(6) -0.026(7)
C62 0.027(7) 0.072(11) 0.037(7) -0.013(7) -0.012(5) -0.017(7)
C39 0.020(6) 0.052(9) 0.045(8) -0.007(6) 0.004(5) -0.011(6)
C61 0.023(7) 0.071(11) 0.040(8) -0.007(7) -0.002(5) -0.009(7)
C18 0.026(7) 0.053(10) 0.085(11) -0.019(8) 0.002(7) -0.014(7)
C13 0.024(7) 0.045(9) 0.075(10) 0.013(8) -0.001(6) -0.008(7)
C19 0.039(8) 0.067(11) 0.067(10) 0.008(8) 0.006(7) -0.026(8)
C35 0.062(10) 0.075(11) 0.063(10) -0.037(8) 0.035(8) -0.054(9)
C15 0.030(7) 0.051(10) 0.081(11) -0.017(8) 0.003(7) -0.021(7)
C43 0.050(9) 0.058(10) 0.055(9) -0.008(7) 0.011(7) -0.038(8)
C21 0.040(8) 0.075(11) 0.057(9) -0.023(8) 0.005(7) -0.019(8)
C38 0.027(8) 0.089(12) 0.067(10) 0.013(8) 0.016(7) 0.010(8)
C22 0.053(9) 0.067(10) 0.040(8) -0.002(7) 0.001(6) -0.034(8)
C47 0.080(7) 0.090(7) 0.090(7) 0.002(5) -0.006(5) -0.032(5)
C46 0.015(6) 0.040(9) 0.120(14) 0.001(9) -0.009(7) -0.005(6)
C49 0.039(8) 0.102(13) 0.043(8) -0.010(8) -0.003(6) -0.019(9)
C12 0.034(7) 0.055(10) 0.064(10) 0.002(7) -0.001(6) -0.025(7)
C14 0.040(8) 0.047(10) 0.098(13) 0.012(9) 0.011(8) -0.030(7)
C20 0.050(9) 0.087(12) 0.051(9) -0.015(8) 0.012(7) -0.036(9)
C48 0.026(8) 0.141(17) 0.055(10) 0.036(11) -0.010(6) -0.040(10)
C36 0.036(8) 0.050(10) 0.091(12) -0.014(8) 0.031(8) -0.012(7)
O1' 0.033(6) 0.038(6) 0.037(6) -0.001(5) -0.002(4) -0.012(5)
C56 0.036(7) 0.042(7) 0.047(7) -0.008(5) -0.003(5) -0.016(5)
C55 0.037(8) 0.039(9) 0.042(9) -0.001(5) -0.004(5) -0.013(5)
C54' 0.028(9) 0.029(9) 0.033(9) 0.000(5) 0.000(5) -0.014(5)
C55' 0.045(9) 0.047(9) 0.046(9) -0.009(5) -0.004(5) -0.014(5)
C54 0.021(8) 0.026(8) 0.030(8) 0.000(5) -0.001(5) -0.011(5)
C37 0.047(10) 0.100(14) 0.087(13) 0.029(10) 0.021(9) 0.023(9)
C56' 0.024(6) 0.030(7) 0.029(6) -0.007(5) -0.006(5) -0.014(5)
O1 0.076(15) 0.060(15) 0.037(11) -0.008(10) -0.005(10) -0.040(13)

loop_
_atom_type_symbol
_atom_type_description
_atom_type_scat_dispersion_real
_atom_type_scat_dispersion_imag
_atom_type_scat_source
C C 0.0181 0.0091 'International Tables Vol C Tables 4.2.6.8 and 6.1.1.4'
H H 0.0000 0.0000 'International Tables Vol C Tables 4.2.6.8 and 6.1.1.4'
O O 0.0492 0.0322 'International Tables Vol C Tables 4.2.6.8 and 6.1.1.4'
P P 0.2955 0.4335 'International Tables Vol C Tables 4.2.6.8 and 6.1.1.4'
Fe Fe -1.1336 3.1974 'International Tables Vol C Tables 4.2.6.8 and 6.1.1.4'
Pd Pd 0.1215 3.9337 'International Tables Vol C Tables 4.2.6.8 and 6.1.1.4'
Hg Hg -4.2923 7.6849 'International Tables Vol C Tables 4.2.6.8 and 6.1.1.4'

loop_
_geom_angle_atom_site_label_1
_geom_angle_atom_site_label_2
_geom_angle_atom_site_label_3
_geom_angle
_geom_angle_site_symmetry_1
_geom_angle_site_symmetry_3
_geom_angle_publ_flag
C23 Hg1 C1 175.6(4) . . ?
C23 Hg1 Pd1 91.7(3) . . ?
C1 Hg1 Pd1 88.9(3) . . ?
C52 Pd1 C51 37.2(4) . . ?
C52 Pd1 P1 133.0(4) . . ?
C51 Pd1 P1 97.9(3) . . ?
C52 Pd1 P2 100.4(4) . . ?
C51 Pd1 P2 133.8(3) . . ?
P1 Pd1 P2 126.57(11) . . ?
C52 Pd1 Hg1 107.1(3) . . ?
C51 Pd1 Hg1 122.9(3) . . ?
P1 Pd1 Hg1 85.02(8) . . ?
P2 Pd1 Hg1 77.77(8) . . ?
C26 Fe2 C31 105.8(5) . . ?
C26 Fe2 C30 130.2(5) . . ?
C31 Fe2 C30 41.2(5) . . ?
C26 Fe2 C25 40.5(4) . . ?
C31 Fe2 C25 114.1(5) . . ?
C30 Fe2 C25 108.9(5) . . ?
C26 Fe2 C27 40.4(4) . . ?
C31 Fe2 C27 127.6(5) . . ?
C30 Fe2 C27 167.6(5) . . ?
C25 Fe2 C27 68.7(5) . . ?
C26 Fe2 C24 67.4(5) . . ?
C31 Fe2 C24 149.6(5) . . ?
C30 Fe2 C24 119.4(5) . . ?
C25 Fe2 C24 41.2(4) . . ?
C27 Fe2 C24 67.4(4) . . ?
C26 Fe2 C29 169.8(5) . . ?
C31 Fe2 C29 68.0(5) . . ?
C30 Fe2 C29 40.0(5) . . ?
C25 Fe2 C29 133.4(5) . . ?
C27 Fe2 C29 149.7(5) . . ?
C24 Fe2 C29 113.5(5) . . ?
C26 Fe2 C28 146.2(5) . . ?
C31 Fe2 C28 67.9(5) . . ?
C30 Fe2 C28 67.9(5) . . ?
C25 Fe2 C28 173.2(5) . . ?
C27 Fe2 C28 115.7(5) . . ?
C24 Fe2 C28 134.4(5) . . ?
C29 Fe2 C28 40.4(5) . . ?
C26 Fe2 C32 113.0(5) . . ?
C31 Fe2 C32 41.3(5) . . ?
C30 Fe2 C32 69.3(5) . . ?
C25 Fe2 C32 145.5(5) . . ?
C27 Fe2 C32 105.4(5) . . ?
C24 Fe2 C32 169.1(5) . . ?
C29 Fe2 C32 68.3(5) . . ?
C28 Fe2 C32 40.0(4) . . ?
C26 Fe2 C23 68.2(5) . . ?
C31 Fe2 C23 166.5(5) . . ?
C30 Fe2 C23 151.7(5) . . ?
C25 Fe2 C23 69.8(5) . . ?
C27 Fe2 C23 40.1(4) . . ?
C24 Fe2 C23 40.8(5) . . ?
C29 Fe2 C23 119.6(5) . . ?
C28 Fe2 C23 109.9(5) . . ?
C32 Fe2 C23 128.4(5) . . ?
C6 Fe1 C8 67.8(5) . . ?
C6 Fe1 C2 123.9(5) . . ?
C8 Fe1 C2 124.5(5) . . ?
C6 Fe1 C3 161.2(5) . . ?
C8 Fe1 C3 108.8(5) . . ?
C2 Fe1 C3 41.5(4) . . ?
C6 Fe1 C10 40.1(5) . . ?
C8 Fe1 C10 68.3(5) . . ?
C2 Fe1 C10 158.4(5) . . ?
C3 Fe1 C10 157.6(5) . . ?
C6 Fe1 C9 67.8(5) . . ?
C8 Fe1 C9 40.3(5) . . ?
C2 Fe1 C9 159.8(5) . . ?
C3 Fe1 C9 122.4(5) . . ?
C10 Fe1 C9 40.9(5) . . ?
C6 Fe1 C4 156.6(5) . . ?
C8 Fe1 C4 124.1(6) . . ?
C2 Fe1 C4 68.7(5) . . ?
C3 Fe1 C4 40.8(4) . . ?
C10 Fe1 C4 121.1(5) . . ?
C9 Fe1 C4 107.1(5) . . ?
C6 Fe1 C5 121.6(5) . . ?
C8 Fe1 C5 159.2(5) . . ?
C2 Fe1 C5 68.0(5) . . ?
C3 Fe1 C5 68.4(5) . . ?
C10 Fe1 C5 106.1(5) . . ?
C9 Fe1 C5 122.5(5) . . ?
C4 Fe1 C5 40.3(5) . . ?
C6 Fe1 C7 40.4(4) . . ?
C8 Fe1 C7 40.2(5) . . ?
C2 Fe1 C7 109.3(5) . . ?
C3 Fe1 C7 125.1(5) . . ?
C10 Fe1 C7 68.0(5) . . ?
C9 Fe1 C7 67.8(5) . . ?
C4 Fe1 C7 160.9(5) . . ?
C5 Fe1 C7 158.1(5) . . ?
C6 Fe1 C1 107.9(5) . . ?
C8 Fe1 C1 160.4(5) . . ?
C2 Fe1 C1 40.7(4) . . ?
C3 Fe1 C1 68.7(5) . . ?
C10 Fe1 C1 121.7(5) . . ?
C9 Fe1 C1 157.7(5) . . ?
C4 Fe1 C1 67.6(5) . . ?
C5 Fe1 C1 39.6(4) . . ?
C7 Fe1 C1 124.2(5) . . ?
C2 P1 C17 109.2(5) . . ?
C2 P1 C11 99.1(6) . . ?
C17 P1 C11 97.7(5) . . ?
C2 P1 Pd1 112.2(4) . . ?
C17 P1 Pd1 120.7(4) . . ?
C11 P1 Pd1 115.0(4) . . ?
C24 P2 C39 105.6(5) . . ?
C24 P2 C33 103.9(5) . . ?
C39 P2 C33 101.8(5) . . ?
C24 P2 Pd1 115.2(4) . . ?
C39 P2 Pd1 121.6(4) . . ?
C33 P2 Pd1 106.7(4) . . ?
C52 C51 C45 121.6(11) . . ?
C52 C51 Pd1 71.4(6) . . ?
C45 C51 Pd1 108.7(8) . . ?
C52 C51 H51A 113.3 . . ?
C45 C51 H51A 117.3 . . ?
Pd1 C51 H51A 115.7 . . ?
C27 C23 C24 105.5(11) . . ?
C27 C23 Hg1 134.0(10) . . ?
C24 C23 Hg1 120.3(9) . . ?
C27 C23 Fe2 68.7(7) . . ?
C24 C23 Fe2 68.5(7) . . ?
Hg1 C23 Fe2 123.4(5) . . ?
C4 C3 C2 107.0(11) . . ?
C4 C3 Fe1 70.2(7) . . ?
C2 C3 Fe1 69.1(6) . . ?
C4 C3 H3 126.5 . . ?
C2 C3 H3 126.5 . . ?
Fe1 C3 H3 126.5 . . ?
C32 C28 C29 109.4(12) . . ?
C32 C28 Fe2 70.0(7) . . ?
C29 C28 Fe2 69.7(6) . . ?
C32 C28 H28 125.3 . . ?
C29 C28 H28 125.3 . . ?
Fe2 C28 H28 125.3 . . ?
C50 C45 C46 118.3(13) . . ?
C50 C45 C51 121.9(13) . . ?
C46 C45 C51 119.7(13) . . ?
C30 C29 C28 108.3(11) . . ?
C30 C29 Fe2 69.3(6) . . ?
C28 C29 Fe2 69.8(7) . . ?
C30 C29 H29 125.8 . . ?
C28 C29 H29 125.8 . . ?
Fe2 C29 H29 125.8 . . ?
C23 C24 C25 109.9(10) . . ?
C23 C24 P2 120.2(10) . . ?
C25 C24 P2 129.4(9) . . ?
C23 C24 Fe2 70.7(6) . . ?
C25 C24 Fe2 69.1(6) . . ?
P2 C24 Fe2 132.9(6) . . ?
C8 C7 C6 106.2(12) . . ?
C8 C7 Fe1 68.2(7) . . ?
C6 C7 Fe1 68.0(7) . . ?
C8 C7 H7 126.9 . . ?
C6 C7 H7 126.9 . . ?
Fe1 C7 H7 126.9 . . ?
C58 C59 C60 120.3(13) . . ?
C58 C59 H59 119.8 . . ?
C60 C59 H59 119.8 . . ?
C29 C30 C31 107.9(11) . . ?
C29 C30 Fe2 70.7(7) . . ?
C31 C30 Fe2 69.4(7) . . ?
C29 C30 H30 126.1 . . ?
C31 C30 H30 126.1 . . ?
Fe2 C30 H30 126.1 . . ?
C38 C33 C34 116.7(12) . . ?
C38 C33 P2 123.0(10) . . ?
C34 C33 P2 119.1(9) . . ?
C15 C16 C11 121.5(12) . . ?
C15 C16 H16 119.2 . . ?
C11 C16 H16 119.2 . . ?
C18 C17 C22 119.1(12) . . ?
C18 C17 P1 121.9(9) . . ?
C22 C17 P1 118.2(10) . . ?
C5 C1 C2 108.2(11) . . ?
C5 C1 Hg1 127.2(10) . . ?
C2 C1 Hg1 124.4(8) . . ?
C5 C1 Fe1 69.8(7) . . ?
C2 C1 Fe1 68.3(6) . . ?
Hg1 C1 Fe1 122.5(6) . . ?
C54' C52 C51 114.1(17) . . ?
C54' C52 C54 18.3(16) . . ?
C51 C52 C54 131.5(16) . . ?
C54' C52 Pd1 98.8(13) . . ?
C51 C52 Pd1 71.5(7) . . ?
C54 C52 Pd1 108.2(12) . . ?
C54' C52 H52A 122.9 . . ?
C51 C52 H52A 118.1 . . ?
C54 C52 H52A 104.8 . . ?
Pd1 C52 H52A 118.2 . . ?
C42 C41 C40 120.7(12) . . ?
C42 C41 H41 119.7 . . ?
C40 C41 H41 119.7 . . ?
C1 C2 C3 107.7(10) . . ?
C1 C2 P1 124.6(9) . . ?
C3 C2 P1 126.6(9) . . ?
C1 C2 Fe1 70.9(6) . . ?
C3 C2 Fe1 69.4(6) . . ?
P1 C2 Fe1 134.4(6) . . ?
C59 C58 C57 120.7(12) . . ?
C59 C58 H58 119.6 . . ?
C57 C58 H58 119.6 . . ?
C49 C50 C45 121.8(14) . . ?
C49 C50 H50 119.1 . . ?
C45 C50 H50 119.1 . . ?
C26 C27 C23 109.0(11) . . ?
C26 C27 Fe2 68.7(6) . . ?
C23 C27 Fe2 71.2(7) . . ?
C26 C27 H27 125.5 . . ?
C23 C27 H27 125.5 . . ?
Fe2 C27 H27 125.5 . . ?
C26 C25 C24 105.1(10) . . ?
C26 C25 Fe2 68.9(6) . . ?
C24 C25 Fe2 69.7(6) . . ?
C26 C25 H25 127.4 . . ?
C24 C25 H25 127.4 . . ?
Fe2 C25 H25 127.4 . . ?
C35 C34 C33 121.3(13) . . ?
C35 C34 H34 119.4 . . ?
C33 C34 H34 119.4 . . ?
C1 C5 C4 109.1(12) . . ?
C1 C5 Fe1 70.6(7) . . ?
C4 C5 Fe1 69.7(7) . . ?
C1 C5 H5 125.4 . . ?
C4 C5 H5 125.4 . . ?
Fe1 C5 H5 125.4 . . ?
C28 C32 C31 106.5(12) . . ?
C28 C32 Fe2 70.0(7) . . ?
C31 C32 Fe2 68.6(6) . . ?
C28 C32 H32 126.7 . . ?
C31 C32 H32 126.7 . . ?
Fe2 C32 H32 126.7 . . ?
C41 C40 C39 121.4(13) . . ?
C41 C40 H40 119.3 . . ?
C39 C40 H40 119.3 . . ?
C12 C11 C16 116.5(12) . . ?
C12 C11 P1 123.8(11) . . ?
C16 C11 P1 119.6(10) . . ?
C62 C57 C58 118.0(12) . . ?
C62 C57 C56 122.8(15) . 2_566 ?
C58 C57 C56 118.6(14) . 2_566 ?
C5 C4 C3 108.0(11) . . ?
C5 C4 Fe1 69.9(7) . . ?
C3 C4 Fe1 69.0(7) . . ?
C5 C4 H4 126.0 . . ?
C3 C4 H4 126.0 . . ?
Fe1 C4 H4 126.0 . . ?
C10 C6 C7 110.0(12) . . ?
C10 C6 Fe1 70.9(8) . . ?
C7 C6 Fe1 71.6(7) . . ?
C10 C6 H6 125.0 . . ?
C7 C6 H6 125.0 . . ?
Fe1 C6 H6 125.0 . . ?
C6 C10 C9 106.9(12) . . ?
C6 C10 Fe1 69.0(7) . . ?
C9 C10 Fe1 69.6(7) . . ?
C6 C10 H10 126.6 . . ?
C9 C10 H10 126.6 . . ?
Fe1 C10 H10 126.6 . . ?
C9 C8 C7 109.4(13) . . ?
C9 C8 Fe1 70.7(7) . . ?
C7 C8 Fe1 71.6(7) . . ?
C9 C8 H8 125.3 . . ?
C7 C8 H8 125.3 . . ?
Fe1 C8 H8 125.3 . . ?
C43 C44 C39 120.6(12) . . ?
C43 C44 H44 119.7 . . ?
C39 C44 H44 119.7 . . ?
C8 C9 C10 107.4(13) . . ?
C8 C9 Fe1 69.0(7) . . ?
C10 C9 Fe1 69.5(7) . . ?
C8 C9 H9 126.3 . . ?
C10 C9 H9 126.3 . . ?
Fe1 C9 H9 126.3 . . ?
C25 C26 C27 110.5(12) . . ?
C25 C26 Fe2 70.7(6) . . ?
C27 C26 Fe2 70.8(7) . . ?
C25 C26 H26 124.8 . . ?
C27 C26 H26 124.8 . . ?
Fe2 C26 H26 124.8 . . ?
C41 C42 C43 119.3(11) . . ?
C41 C42 H42 120.4 . . ?
C43 C42 H42 120.4 . . ?
C61 C60 C59 119.4(13) . . ?
C61 C60 H60 120.3 . . ?
C59 C60 H60 120.3 . . ?
C30 C31 C32 107.9(12) . . ?
C30 C31 Fe2 69.4(7) . . ?
C32 C31 Fe2 70.1(7) . . ?
C30 C31 H31 126.0 . . ?
C32 C31 H31 126.0 . . ?
Fe2 C31 H31 126.0 . . ?
C61 C62 C57 119.0(12) . . ?
C61 C62 C56' 121.1(13) . . ?
C57 C62 C56' 119.8(14) . . ?
C40 C39 C44 117.8(11) . . ?
C40 C39 P2 119.7(10) . . ?
C44 C39 P2 122.5(9) . . ?
C60 C61 C62 122.6(12) . . ?
C60 C61 H61 118.7 . . ?
C62 C61 H61 118.7 . . ?
C17 C18 C19 118.9(12) . . ?
C17 C18 H18 120.5 . . ?
C19 C18 H18 120.5 . . ?
C14 C13 C12 122.4(14) . . ?
C14 C13 H13 118.8 . . ?
C12 C13 H13 118.8 . . ?
C20 C19 C18 120.9(14) . . ?
C20 C19 H19 119.5 . . ?
C18 C19 H19 119.5 . . ?
C34 C35 C36 119.8(13) . . ?
C34 C35 H35 120.1 . . ?
C36 C35 H35 120.1 . . ?
C16 C15 C14 119.6(13) . . ?
C16 C15 H15 120.2 . . ?
C14 C15 H15 120.2 . . ?
C44 C43 C42 120.1(13) . . ?
C44 C43 H43 120.0 . . ?
C42 C43 H43 120.0 . . ?
C20 C21 C22 120.6(13) . . ?
C20 C21 H21 119.7 . . ?
C22 C21 H21 119.7 . . ?
C33 C38 C37 121.9(14) . . ?
C33 C38 H38 119.0 . . ?
C37 C38 H38 119.0 . . ?
C17 C22 C21 121.5(13) . . ?
C17 C22 H22 119.3 . . ?
C21 C22 H22 119.3 . . ?
C48 C47 C46 122.8(18) . . ?
C48 C47 H47 118.6 . . ?
C46 C47 H47 118.6 . . ?
C45 C46 C47 118.2(15) . . ?
C45 C46 H46 120.9 . . ?
C47 C46 H46 120.9 . . ?
C50 C49 C48 118.5(15) . . ?
C50 C49 H49 120.8 . . ?
C48 C49 H49 120.8 . . ?
C13 C12 C11 121.1(13) . . ?
C13 C12 H12 119.4 . . ?
C11 C12 H12 119.4 . . ?
C13 C14 C15 118.9(14) . . ?
C13 C14 H14 120.5 . . ?
C15 C14 H14 120.5 . . ?
C21 C20 C19 119.0(14) . . ?
C21 C20 H20 120.5 . . ?
C19 C20 H20 120.5 . . ?
C47 C48 C49 120.2(16) . . ?
C47 C48 H48 119.9 . . ?
C49 C48 H48 119.9 . . ?
C37 C36 C35 119.0(13) . . ?
C37 C36 H36 120.5 . . ?
C35 C36 H36 120.5 . . ?
C55 O1' C54 146(5) . . ?
C55 O1' C54' 149(4) . . ?
C54 O1' C54' 6(3) . . ?
C55 O1' O1 170(4) . . ?
C54 O1' O1 43(3) . . ?
C54' O1' O1 39.5(14) . . ?
C55 O1' C56 53(3) . . ?
C54 O1' C56 157(3) . . ?
C54' O1' C56 151.2(19) . . ?
O1 O1' C56 117.2(15) . . ?
C55 C56 C57 128(2) . 2_566 ?
C55 C56 O1' 24.0(12) . . ?
C57 C56 O1' 152.0(19) 2_566 . ?
O1' C55 C56 103(4) . . ?
O1' C55 C54 18(3) . . ?
C56 C55 C54 120(3) . . ?
O1' C55 C54' 20(2) . . ?
C56 C55 C54' 121(2) . . ?
C54 C55 C54' 3.7(18) . . ?
C54 C54' O1 94(6) . . ?
C54 C54' O1' 8(4) . . ?
O1 C54' O1' 89(2) . . ?
C54 C54' C52 108(6) . . ?
O1 C54' C52 152(3) . . ?
O1' C54' C52 115(3) . . ?
C54 C54' C55' 128(6) . . ?
O1 C54' C55' 35.2(18) . . ?
O1' C54' C55' 121(2) . . ?
C52 C54' C55' 124(2) . . ?
C54 C54' C55 10(5) . . ?
O1 C54' C55 100(2) . . ?
O1' C54' C55 10.9(13) . . ?
C52 C54' C55 105(2) . . ?
C55' C54' C55 131(2) . . ?
O1 C55' C56' 87(3) . . ?
O1 C55' C54' 43(2) . . ?
C56' C55' C54' 118(2) . . ?
O1 C55' C54 32(2) . . ?
C56' C55' C54 106(2) . . ?
C54' C55' C54 12.7(14) . . ?
C54' C54 O1' 166(8) . . ?
C54' C54 O1 60(5) . . ?
O1' C54 O1 111(4) . . ?
C54' C54 C55 166(7) . . ?
O1' C54 C55 16(2) . . ?
O1 C54 C55 127(3) . . ?
C54' C54 C52 54(5) . . ?
O1' C54 C52 137(4) . . ?
O1 C54 C52 112(3) . . ?
C55 C54 C52 121(2) . . ?
C54' C54 C55' 40(5) . . ?
O1' C54 C55' 129(3) . . ?
O1 C54 C55' 22.6(14) . . ?
C55 C54 C55' 144(2) . . ?
C52 C54 C55' 93(2) . . ?
C36 C37 C38 120.9(14) . . ?
C36 C37 H37 119.5 . . ?
C38 C37 H37 119.5 . . ?
C55' C56' C62 124(2) . . ?
C55' C56' O1 34.3(12) . . ?
C62 C56' O1 151.1(17) . . ?
C55' O1 C54' 102(3) . . ?
C55' O1 C54 126(3) . . ?
C54' O1 C54 25.4(19) . . ?
C55' O1 C56' 59(2) . . ?
C54' O1 C56' 137(2) . . ?
C54 O1 C56' 138(2) . . ?
C55' O1 O1' 145(3) . . ?
C54' O1 O1' 51.1(19) . . ?
C54 O1 O1' 26.0(15) . . ?
C56' O1 O1' 122.8(15) . . ?

loop_
_geom_bond_atom_site_label_1
_geom_bond_atom_site_label_2
_geom_bond_distance
_geom_bond_site_symmetry_2
_geom_bond_publ_flag
Hg1 C23 2.047(13) . ?
Hg1 C1 2.070(12) . ?
Hg1 Pd1 3.0381(10) . ?
Pd1 C52 2.197(10) . ?
Pd1 C51 2.198(12) . ?
Pd1 P1 2.327(3) . ?
Pd1 P2 2.346(3) . ?
Fe2 C26 2.030(11) . ?
Fe2 C31 2.046(12) . ?
Fe2 C30 2.046(11) . ?
Fe2 C25 2.053(11) . ?
Fe2 C27 2.057(12) . ?
Fe2 C24 2.060(11) . ?
Fe2 C29 2.065(11) . ?
Fe2 C28 2.066(11) . ?
Fe2 C32 2.067(11) . ?
Fe2 C23 2.089(12) . ?
Fe1 C6 2.023(13) . ?
Fe1 C8 2.025(12) . ?
Fe1 C2 2.038(10) . ?
Fe1 C3 2.043(12) . ?
Fe1 C10 2.047(12) . ?
Fe1 C9 2.048(12) . ?
Fe1 C4 2.059(13) . ?
Fe1 C5 2.062(12) . ?
Fe1 C7 2.070(11) . ?
Fe1 C1 2.073(11) . ?
P1 C2 1.815(11) . ?
P1 C17 1.823(11) . ?
P1 C11 1.838(13) . ?
P2 C24 1.825(12) . ?
P2 C39 1.826(11) . ?
P2 C33 1.828(11) . ?
C51 C52 1.400(16) . ?
C51 C45 1.465(17) . ?
C51 H51A 0.9770 . ?
C23 C27 1.423(16) . ?
C23 C24 1.448(16) . ?
C3 C4 1.430(16) . ?
C3 C2 1.446(15) . ?
C3 H3 1.0000 . ?
C28 C32 1.414(16) . ?
C28 C29 1.427(16) . ?
C28 H28 1.0000 . ?
C45 C50 1.386(17) . ?
C45 C46 1.396(17) . ?
C29 C30 1.405(16) . ?
C29 H29 1.0000 . ?
C24 C25 1.448(16) . ?
C7 C8 1.409(16) . ?
C7 C6 1.414(16) . ?
C7 H7 1.0000 . ?
C59 C58 1.384(17) . ?
C59 C60 1.394(17) . ?
C59 H59 0.9500 . ?
C30 C31 1.440(16) . ?
C30 H30 1.0000 . ?
C33 C38 1.375(16) . ?
C33 C34 1.392(15) . ?
C16 C15 1.379(16) . ?
C16 C11 1.397(16) . ?
C16 H16 0.9500 . ?
C17 C18 1.380(15) . ?
C17 C22 1.388(16) . ?
C1 C5 1.399(15) . ?
C1 C2 1.430(16) . ?
C52 C54' 1.38(3) . ?
C52 C54 1.62(3) . ?
C52 H52A 1.0102 . ?
C41 C42 1.352(17) . ?
C41 C40 1.373(16) . ?
C41 H41 0.9500 . ?
C58 C57 1.436(17) . ?
C58 H58 0.9500 . ?
C50 C49 1.375(17) . ?
C50 H50 0.9500 . ?
C27 C26 1.413(16) . ?
C27 H27 1.0000 . ?
C25 C26 1.412(15) . ?
C25 H25 1.0000 . ?
C34 C35 1.384(17) . ?
C34 H34 0.9500 . ?
C5 C4 1.421(16) . ?
C5 H5 1.0000 . ?
C32 C31 1.452(17) . ?
C32 H32 1.0000 . ?
C40 C39 1.374(15) . ?
C40 H40 0.9500 . ?
C11 C12 1.389(17) . ?
C57 C62 1.420(16) . ?
C57 C56 1.45(3) 2_566 ?
C4 H4 1.0000 . ?
C6 C10 1.396(17) . ?
C6 H6 1.0000 . ?
C10 C9 1.431(17) . ?
C10 H10 1.0000 . ?
C8 C9 1.404(17) . ?
C8 H8 1.0000 . ?
C44 C43 1.356(16) . ?
C44 C39 1.411(16) . ?
C44 H44 0.9500 . ?
C9 H9 1.0000 . ?
C26 H26 1.0000 . ?
C42 C43 1.408(17) . ?
C42 H42 0.9500 . ?
C60 C61 1.378(17) . ?
C60 H60 0.9500 . ?
C31 H31 1.0000 . ?
C62 C61 1.390(17) . ?
C62 C56' 1.46(2) . ?
C61 H61 0.9500 . ?
C18 C19 1.437(18) . ?
C18 H18 0.9500 . ?
C13 C14 1.329(19) . ?
C13 C12 1.369(17) . ?
C13 H13 0.9500 . ?
C19 C20 1.385(19) . ?
C19 H19 0.9500 . ?
C35 C36 1.388(19) . ?
C35 H35 0.9500 . ?
C15 C14 1.398(18) . ?
C15 H15 0.9500 . ?
C43 H43 0.9500 . ?
C21 C20 1.369(17) . ?
C21 C22 1.395(17) . ?
C21 H21 0.9500 . ?
C38 C37 1.382(17) . ?
C38 H38 0.9500 . ?
C22 H22 0.9500 . ?
C47 C48 1.32(2) . ?
C47 C46 1.40(2) . ?
C47 H47 0.9500 . ?
C46 H46 0.9500 . ?
C49 C48 1.396(19) . ?
C49 H49 0.9500 . ?
C12 H12 0.9500 . ?
C14 H14 0.9500 . ?
C20 H20 0.9500 . ?
C48 H48 0.9500 . ?
C36 C37 1.34(2) . ?
C36 H36 0.9500 . ?
O1' C55 0.71(3) . ?
O1' C54 0.80(3) . ?
O1' C54' 1.32(3) . ?
O1' O1 1.70(3) . ?
O1' C56 1.70(3) . ?
C56 C55 1.40(3) . ?
C56 C57 1.45(3) 2_566 ?
C55 C54 1.44(4) . ?
C55 C54' 1.97(4) . ?
C54' C54 0.54(4) . ?
C54' O1 1.08(3) . ?
C54' C55' 1.55(4) . ?
C55' O1 0.91(3) . ?
C55' C56' 1.39(3) . ?
C55' C54 1.92(4) . ?
C54 O1 1.24(3) . ?
C37 H37 0.9500 . ?
C56' O1 1.61(3) . ?
